data_7053216
loop_
_publ_author_name
'Massue, Julien'
'Retailleau, Pascal'
'Ulrich, Gilles'
'Ziessel, Raymond'

_publ_section_title
;
 Synthesis of luminescent BPh2-coordinated
 2-(2&#x2032;-hydroxyphenyl)benzoxazole (HBO)
;
_journal_issue 4
_journal_name_full 'New Journal of Chemistry'
_journal_page_first 1224
_journal_paper_doi 10.1039/c3nj41052h
_journal_volume 37
_journal_year 2013
_chemical_formula_moiety 'C29 H27 B N2 O2'
_chemical_formula_sum 'C29 H27 B N2 O2'
_chemical_formula_weight 446.34
_chemical_name_systematic
;
3-(diethylamino)-6,6-diphenyl-6H-benzo[e]benzo[4,5]oxazolo[3,2-c]
[1,3,2]oxazaborinin-7-ium-6-uide
;
_space_group_IT_number 14
_symmetry_cell_setting monoclinic
_symmetry_space_group_name_Hall '-P 2ybc'
_symmetry_space_group_name_H-M 'P 1 21/c 1'
_atom_sites_solution_hydrogens difmap
_atom_sites_solution_primary direct
_atom_sites_solution_secondary difmap
_audit_creation_method SHELXL-97
_cell_angle_alpha 90.00
_cell_angle_beta 92.158(7)
_cell_angle_gamma 90.00
_cell_formula_units_Z 4
_cell_length_a 14.4020(2)
_cell_length_b 8.91470(10)
_cell_length_c 18.3569(12)
_cell_measurement_reflns_used 7824
_cell_measurement_temperature 193(2)
_cell_measurement_theta_max 68.2
_cell_measurement_theta_min 2.4
_cell_volume 2355.16(16)
_computing_cell_refinement 'CrystalClear-SM Expert 2.0 r4 (Rigaku, 2009)'
_computing_data_collection 'CrystalClear-SM Expert 2.0 r4 (Rigaku, 2009)'
_computing_data_reduction 'CrystalClear-SM Expert 2.0 r4 (Rigaku, 2009)'
_computing_molecular_graphics 'PLATON (Spek, 2003)'
_computing_publication_material 'SHELXL97 (Sheldrick, 2008)'
_computing_structure_refinement 'SHELXL97 (Sheldrick, 2008); CRYSTALBUILDER (Welter, 2006)'
_computing_structure_solution 'SHELXS97 (Sheldrick, 2008)'
_diffrn_ambient_temperature 193(2)
_diffrn_detector_type 'RAPID II large area curved imaging plate detector '
_diffrn_measured_fraction_theta_full 0.983
_diffrn_measured_fraction_theta_max 0.983
_diffrn_measurement_details
;
scan:
Number of images: 33
Slice: 20.0000 - 185.0000
Image width: 5.0000
Exp time: 120.0000
Rotation axis: Omega
Omega: 0.0000
Chi: 54.0000
Phi: 90.0000
XTD: 127.4000
2theta: 0.0000
scan:
Number of images: 36
Slice: 20.0000 - 200.0000
Image width: 5.0000
Exp time: 120.0000
Rotation axis: Omega
Omega: 0.0000
Chi: 54.0000
Phi: 0.0000
XTD: 127.4000
2theta: 0.0000
scan:
Number of images: 14
Slice: 79.0000 - 149.0000
Image width: 5.0000
Exp time: 120.0000
Rotation axis: Omega
Omega: 0.0000
Chi: 0.0000
Phi: 90.0000
XTD: 127.4000
2theta: 0.0000
;
_diffrn_measurement_device_type 'Rigaku rapid II RAXIS conversion'
_diffrn_measurement_method 'profile data from \w-scans'
_diffrn_orient_matrix_type FS_PROCESS
_diffrn_orient_matrix_UB_11 -0.011238
_diffrn_orient_matrix_UB_12 0.009352
_diffrn_orient_matrix_UB_13 -0.053898
_diffrn_orient_matrix_UB_21 -0.037484
_diffrn_orient_matrix_UB_22 0.092755
_diffrn_orient_matrix_UB_23 0.007545
_diffrn_orient_matrix_UB_31 0.057417
_diffrn_orient_matrix_UB_32 0.062386
_diffrn_orient_matrix_UB_33 -0.003138
_diffrn_radiation_monochromator graphite
_diffrn_radiation_source 'fine-focus sealed tube'
_diffrn_radiation_type CuK\a
_diffrn_radiation_wavelength 1.54187
_diffrn_reflns_av_R_equivalents 0.0474
_diffrn_reflns_av_sigmaI/netI 0.0622
_diffrn_reflns_limit_h_max 14
_diffrn_reflns_limit_h_min -17
_diffrn_reflns_limit_k_max 6
_diffrn_reflns_limit_k_min -10
_diffrn_reflns_limit_l_max 19
_diffrn_reflns_limit_l_min -22
_diffrn_reflns_number 12222
_diffrn_reflns_theta_full 68.24
_diffrn_reflns_theta_max 68.24
_diffrn_reflns_theta_min 3.07
_exptl_absorpt_coefficient_mu 0.615
_exptl_absorpt_correction_T_max 0.895
_exptl_absorpt_correction_T_min 0.751
_exptl_absorpt_correction_type multi-scan
_exptl_absorpt_process_details
;
Higashi, T. (1995). Program for Absorption Correction.
Rigaku Corporation, Tokyo, Japan.
;
_exptl_crystal_colour colourless
_exptl_crystal_density_diffrn 1.259
_exptl_crystal_density_method 'not measured'
_exptl_crystal_description block
_exptl_crystal_F_000 944
_exptl_crystal_size_max 0.39
_exptl_crystal_size_mid 0.35
_exptl_crystal_size_min 0.18
_refine_diff_density_max 0.185
_refine_diff_density_min -0.216
_refine_diff_density_rms 0.046
_refine_ls_extinction_coef 0.00214(18)
_refine_ls_extinction_expression Fc^*^=kFc[1+0.001xFc^2^\l^3^/sin(2\q)]^-1/4^
_refine_ls_extinction_method SHELXL
_refine_ls_goodness_of_fit_ref 1.126
_refine_ls_hydrogen_treatment constr
_refine_ls_matrix_type full
_refine_ls_number_parameters 310
_refine_ls_number_reflns 4253
_refine_ls_number_restraints 0
_refine_ls_restrained_S_all 1.126
_refine_ls_R_factor_all 0.0735
_refine_ls_R_factor_gt 0.0530
_refine_ls_shift/su_max 0.000
_refine_ls_shift/su_mean 0.000
_refine_ls_structure_factor_coef Fsqd
_refine_ls_weighting_details 'calc w=1/[\s^2^(Fo^2^)+(0.0280P)^2^+1.1158P] where P=(Fo^2^+2Fc^2^)/3'
_refine_ls_weighting_scheme calc
_refine_ls_wR_factor_gt 0.1119
_refine_ls_wR_factor_ref 0.1296
_reflns_number_gt 3059
_reflns_number_total 4253
_reflns_threshold_expression >2sigma(I)
_cod_data_source_file c3nj41052h.txt
_cod_data_source_block jm128
_cod_original_sg_symbol_H-M 'P 21/c'
_cod_database_code 7053216

loop_
_symmetry_equiv_pos_as_xyz
'x, y, z'
'-x, y+1/2, -z+1/2'
'-x, -y, -z'
'x, -y-1/2, z-1/2'

loop_
_atom_site_label
_atom_site_type_symbol
_atom_site_fract_x
_atom_site_fract_y
_atom_site_fract_z
_atom_site_U_iso_or_equiv
_atom_site_adp_type
_atom_site_occupancy
_atom_site_symmetry_multiplicity
_atom_site_calc_flag
_atom_site_refinement_flags
O1 O 0.69507(9) 0.45393(17) 0.13467(7) 0.0363(4) Uani 1 1 d .
O2 O 0.61962(10) 0.24645(17) -0.05839(8) 0.0403(4) Uani 1 1 d .
N1 N 0.73016(11) 0.35010(19) 0.01313(9) 0.0305(4) Uani 1 1 d .
N2 N 0.38232(13) 0.4817(2) 0.21043(10) 0.0432(5) Uani 1 1 d .
C1 C 0.64064(14) 0.3187(2) 0.00507(11) 0.0321(5) Uani 1 1 d .
C2 C 0.70367(15) 0.2327(2) -0.09339(11) 0.0357(5) Uani 1 1 d .
C3 C 0.71856(17) 0.1681(3) -0.15956(12) 0.0445(6) Uani 1 1 d .
H3 H 0.6695 0.1257 -0.1888 0.053 Uiso 1 1 calc R
C4 C 0.80940(18) 0.1684(3) -0.18119(13) 0.0491(6) Uani 1 1 d .
H4 H 0.8235 0.1261 -0.2270 0.059 Uiso 1 1 calc R
C5 C 0.88061(18) 0.2293(3) -0.13737(13) 0.0468(6) Uani 1 1 d .
H5 H 0.9424 0.2265 -0.1537 0.056 Uiso 1 1 calc R
C6 C 0.86392(15) 0.2937(3) -0.07073(12) 0.0388(5) Uani 1 1 d .
H6 H 0.9129 0.3347 -0.0409 0.047 Uiso 1 1 calc R
C7 C 0.77267(15) 0.2961(2) -0.04919(11) 0.0330(5) Uani 1 1 d .
C8 C 0.60465(14) 0.4282(2) 0.12023(11) 0.0314(5) Uani 1 1 d .
C9 C 0.57335(14) 0.3553(2) 0.05555(11) 0.0330(5) Uani 1 1 d .
C10 C 0.47837(15) 0.3240(3) 0.04518(12) 0.0412(6) Uani 1 1 d .
H10 H 0.4571 0.2749 0.0018 0.049 Uiso 1 1 calc R
C11 C 0.41558(15) 0.3625(3) 0.09602(12) 0.0410(6) Uani 1 1 d .
H11 H 0.3518 0.3379 0.0882 0.049 Uiso 1 1 calc R
C12 C 0.44568(15) 0.4393(3) 0.16069(12) 0.0373(5) Uani 1 1 d .
C13 C 0.54120(14) 0.4698(2) 0.17125(11) 0.0344(5) Uani 1 1 d .
H13 H 0.5625 0.5200 0.2143 0.041 Uiso 1 1 calc R
C14 C 0.85693(14) 0.3543(2) 0.11874(10) 0.0314(5) Uani 1 1 d .
C15 C 0.85257(15) 0.1983(3) 0.12541(11) 0.0390(5) Uani 1 1 d .
H15 H 0.7997 0.1473 0.1051 0.047 Uiso 1 1 calc R
C16 C 0.92202(17) 0.1151(3) 0.16031(13) 0.0481(6) Uani 1 1 d .
H16 H 0.9167 0.0091 0.1635 0.058 Uiso 1 1 calc R
C17 C 0.99932(17) 0.1871(3) 0.19059(12) 0.0490(7) Uani 1 1 d .
H17 H 1.0474 0.1310 0.2147 0.059 Uiso 1 1 calc R
C18 C 1.00592(16) 0.3407(3) 0.18552(12) 0.0457(6) Uani 1 1 d .
H18 H 1.0587 0.3908 0.2064 0.055 Uiso 1 1 calc R
C19 C 0.93591(14) 0.4231(3) 0.15004(11) 0.0379(5) Uani 1 1 d .
H19 H 0.9419 0.5290 0.1470 0.045 Uiso 1 1 calc R
C20 C 0.79462(14) 0.6113(2) 0.05105(10) 0.0312(5) Uani 1 1 d .
C21 C 0.87504(16) 0.6454(3) 0.01360(12) 0.0432(6) Uani 1 1 d .
H21 H 0.9207 0.5696 0.0087 0.052 Uiso 1 1 calc R
C22 C 0.89046(19) 0.7846(3) -0.01643(13) 0.0511(7) Uani 1 1 d .
H22 H 0.9462 0.8033 -0.0410 0.061 Uiso 1 1 calc R
C23 C 0.82548(19) 0.8960(3) -0.01090(13) 0.0528(7) Uani 1 1 d .
H23 H 0.8352 0.9912 -0.0325 0.063 Uiso 1 1 calc R
C24 C 0.74610(18) 0.8685(3) 0.02624(14) 0.0518(7) Uani 1 1 d .
H24 H 0.7011 0.9455 0.0307 0.062 Uiso 1 1 calc R
C25 C 0.73156(15) 0.7291(3) 0.05715(12) 0.0391(5) Uani 1 1 d .
H25 H 0.6768 0.7131 0.0834 0.047 Uiso 1 1 calc R
C26 C 0.28560(16) 0.4288(3) 0.20501(14) 0.0505(7) Uani 1 1 d .
H26A H 0.2607 0.4459 0.1547 0.061 Uiso 1 1 calc R
H26B H 0.2480 0.4891 0.2383 0.061 Uiso 1 1 calc R
C27 C 0.27482(18) 0.2636(3) 0.22373(16) 0.0643(8) Uani 1 1 d .
H27A H 0.2099 0.2336 0.2152 0.096 Uiso 1 1 calc R
H27B H 0.2931 0.2475 0.2751 0.096 Uiso 1 1 calc R
H33C H 0.3146 0.2033 0.1929 0.096 Uiso 1 1 calc R
C28 C 0.41074(17) 0.5683(3) 0.27547(14) 0.0511(7) Uani 1 1 d .
H28A H 0.3567 0.6264 0.2917 0.061 Uiso 1 1 calc R
H28B H 0.4594 0.6408 0.2623 0.061 Uiso 1 1 calc R
C29 C 0.4477(2) 0.4726(4) 0.33830(14) 0.0689(9) Uani 1 1 d .
H29A H 0.4709 0.5376 0.3780 0.103 Uiso 1 1 calc R
H29B H 0.4984 0.4093 0.3218 0.103 Uiso 1 1 calc R
H29C H 0.3977 0.4090 0.3558 0.103 Uiso 1 1 calc R
B1 B 0.77160(16) 0.4465(3) 0.08142(12) 0.0317(6) Uani 1 1 d .

loop_
_atom_site_aniso_label
_atom_site_aniso_U_11
_atom_site_aniso_U_22
_atom_site_aniso_U_33
_atom_site_aniso_U_23
_atom_site_aniso_U_13
_atom_site_aniso_U_12
O1 0.0265(8) 0.0512(10) 0.0315(8) -0.0044(7) 0.0034(6) -0.0062(7)
O2 0.0392(9) 0.0486(10) 0.0328(8) -0.0085(7) -0.0032(6) -0.0030(7)
N1 0.0302(9) 0.0350(10) 0.0262(9) 0.0004(7) -0.0002(7) -0.0021(8)
N2 0.0323(11) 0.0486(13) 0.0492(12) -0.0032(10) 0.0092(8) 0.0001(9)
C1 0.0366(12) 0.0324(12) 0.0270(10) 0.0012(9) -0.0032(9) -0.0005(9)
C2 0.0379(12) 0.0396(13) 0.0299(11) -0.0002(10) 0.0042(9) 0.0002(10)
C3 0.0531(15) 0.0501(16) 0.0302(12) -0.0048(11) -0.0006(10) -0.0010(12)
C4 0.0645(17) 0.0515(16) 0.0319(12) -0.0022(11) 0.0097(11) 0.0024(13)
C5 0.0546(16) 0.0481(16) 0.0386(13) -0.0007(11) 0.0134(11) -0.0005(12)
C6 0.0376(13) 0.0439(14) 0.0352(12) 0.0011(10) 0.0063(9) -0.0019(11)
C7 0.0401(13) 0.0312(12) 0.0277(11) 0.0018(9) 0.0026(9) 0.0008(10)
C8 0.0285(11) 0.0344(12) 0.0313(11) 0.0050(9) 0.0034(8) -0.0015(9)
C9 0.0291(11) 0.0376(13) 0.0323(11) 0.0006(10) 0.0010(9) -0.0011(9)
C10 0.0349(13) 0.0481(15) 0.0400(12) -0.0009(11) -0.0045(10) -0.0030(11)
C11 0.0262(12) 0.0514(15) 0.0454(13) 0.0023(11) -0.0002(10) -0.0011(10)
C12 0.0347(13) 0.0355(13) 0.0419(12) 0.0062(10) 0.0055(10) 0.0015(10)
C13 0.0326(12) 0.0363(13) 0.0344(11) 0.0007(10) 0.0024(9) -0.0021(10)
C14 0.0316(12) 0.0377(13) 0.0252(10) -0.0002(9) 0.0045(8) -0.0019(9)
C15 0.0409(13) 0.0405(14) 0.0355(12) 0.0038(10) 0.0002(10) -0.0028(11)
C16 0.0555(16) 0.0420(15) 0.0469(14) 0.0096(12) 0.0042(12) 0.0068(12)
C17 0.0438(14) 0.0645(19) 0.0386(13) 0.0099(13) 0.0006(10) 0.0166(13)
C18 0.0337(13) 0.0634(18) 0.0395(13) -0.0031(12) -0.0054(10) 0.0037(12)
C19 0.0355(12) 0.0418(14) 0.0362(12) -0.0026(10) -0.0013(9) -0.0025(10)
C20 0.0316(11) 0.0353(12) 0.0267(10) -0.0025(9) 0.0005(8) 0.0007(9)
C21 0.0439(14) 0.0377(14) 0.0488(14) 0.0032(11) 0.0128(11) 0.0029(11)
C22 0.0642(17) 0.0457(16) 0.0449(14) 0.0032(12) 0.0208(12) -0.0048(13)
C23 0.0673(18) 0.0368(15) 0.0544(16) 0.0080(12) 0.0043(13) -0.0027(13)
C24 0.0516(16) 0.0367(15) 0.0667(17) -0.0025(13) -0.0010(13) 0.0049(12)
C25 0.0351(13) 0.0383(13) 0.0438(13) -0.0052(11) 0.0005(10) -0.0006(10)
C26 0.0342(13) 0.0549(17) 0.0628(16) 0.0055(13) 0.0084(11) 0.0026(12)
C27 0.0466(16) 0.063(2) 0.083(2) 0.0159(16) 0.0030(14) -0.0108(14)
C28 0.0398(15) 0.0517(16) 0.0629(17) -0.0083(13) 0.0184(12) 0.0021(12)
C29 0.071(2) 0.084(2) 0.0517(17) -0.0028(16) 0.0071(14) -0.0130(17)
B1 0.0282(13) 0.0389(15) 0.0281(12) -0.0035(11) 0.0040(9) -0.0013(11)

loop_
_atom_type_symbol
_atom_type_description
_atom_type_scat_dispersion_real
_atom_type_scat_dispersion_imag
_atom_type_scat_source
C C 0.0181 0.0091 'International Tables Vol C Tables 4.2.6.8 and 6.1.1.4'
H H 0.0000 0.0000 'International Tables Vol C Tables 4.2.6.8 and 6.1.1.4'
B B 0.0090 0.0039 'International Tables Vol C Tables 4.2.6.8 and 6.1.1.4'
N N 0.0311 0.0180 'International Tables Vol C Tables 4.2.6.8 and 6.1.1.4'
O O 0.0492 0.0322 'International Tables Vol C Tables 4.2.6.8 and 6.1.1.4'

loop_
_geom_angle_atom_site_label_1
_geom_angle_atom_site_label_2
_geom_angle_atom_site_label_3
_geom_angle
C8 O1 B1 126.55(16)
C1 O2 C2 105.53(16)
C1 N1 C7 106.84(17)
C1 N1 B1 121.98(17)
C7 N1 B1 130.96(16)
C12 N2 C28 121.06(19)
C12 N2 C26 121.3(2)
C28 N2 C26 117.29(19)
N1 C1 O2 112.47(18)
N1 C1 C9 124.84(19)
O2 C1 C9 122.70(19)
C3 C2 C7 124.1(2)
C3 C2 O2 127.8(2)
C7 C2 O2 108.11(18)
C2 C3 C4 115.9(2)
C2 C3 H3 122.1
C4 C3 H3 122.1
C3 C4 C5 121.4(2)
C3 C4 H4 119.3
C5 C4 H4 119.3
C6 C5 C4 121.7(2)
C6 C5 H5 119.1
C4 C5 H5 119.1
C5 C6 C7 117.2(2)
C5 C6 H6 121.4
C7 C6 H6 121.4
C2 C7 C6 119.7(2)
C2 C7 N1 107.06(18)
C6 C7 N1 133.3(2)
O1 C8 C13 118.84(18)
O1 C8 C9 121.51(18)
C13 C8 C9 119.62(19)
C10 C9 C1 123.94(19)
C10 C9 C8 118.98(19)
C1 C9 C8 117.08(18)
C11 C10 C9 121.6(2)
C11 C10 H10 119.2
C9 C10 H10 119.2
C10 C11 C12 120.1(2)
C10 C11 H11 120.0
C12 C11 H11 120.0
N2 C12 C13 121.8(2)
N2 C12 C11 120.0(2)
C13 C12 C11 118.2(2)
C8 C13 C12 121.4(2)
C8 C13 H13 119.3
C12 C13 H13 119.3
C19 C14 C15 116.1(2)
C19 C14 B1 123.2(2)
C15 C14 B1 120.62(18)
C16 C15 C14 122.7(2)
C16 C15 H15 118.7
C14 C15 H15 118.7
C15 C16 C17 119.6(2)
C15 C16 H16 120.2
C17 C16 H16 120.2
C18 C17 C16 119.4(2)
C18 C17 H17 120.3
C16 C17 H17 120.3
C17 C18 C19 120.5(2)
C17 C18 H18 119.8
C19 C18 H18 119.8
C18 C19 C14 121.7(2)
C18 C19 H19 119.1
C14 C19 H19 119.1
C25 C20 C21 115.4(2)
C25 C20 B1 121.03(19)
C21 C20 B1 123.51(19)
C22 C21 C20 122.7(2)
C22 C21 H21 118.7
C20 C21 H21 118.7
C23 C22 C21 120.1(2)
C23 C22 H22 120.0
C21 C22 H22 120.0
C22 C23 C24 119.4(2)
C22 C23 H23 120.3
C24 C23 H23 120.3
C23 C24 C25 120.3(2)
C23 C24 H24 119.9
C25 C24 H24 119.9
C24 C25 C20 122.2(2)
C24 C25 H25 118.9
C20 C25 H25 118.9
N2 C26 C27 113.6(2)
N2 C26 H26A 108.9
C27 C26 H26A 108.9
N2 C26 H26B 108.9
C27 C26 H26B 108.9
H26A C26 H26B 107.7
C26 C27 H27A 109.5
C26 C27 H27B 109.5
H27A C27 H27B 109.5
C26 C27 H33C 109.5
H27A C27 H33C 109.5
H27B C27 H33C 109.5
N2 C28 C29 113.8(2)
N2 C28 H28A 108.8
C29 C28 H28A 108.8
N2 C28 H28B 108.8
C29 C28 H28B 108.8
H28A C28 H28B 107.7
C28 C29 H29A 109.5
C28 C29 H29B 109.5
H29A C29 H29B 109.5
C28 C29 H29C 109.5
H29A C29 H29C 109.5
H29B C29 H29C 109.5
O1 B1 C14 108.22(17)
O1 B1 C20 110.53(18)
C14 B1 C20 116.71(18)
O1 B1 N1 105.66(16)
C14 B1 N1 108.19(17)
C20 B1 N1 106.95(16)

loop_
_geom_bond_atom_site_label_1
_geom_bond_atom_site_label_2
_geom_bond_distance
O1 C8 1.339(2)
O1 B1 1.502(3)
O2 C1 1.355(2)
O2 C2 1.397(2)
N1 C1 1.322(2)
N1 C7 1.403(2)
N1 B1 1.616(3)
N2 C12 1.368(3)
N2 C28 1.467(3)
N2 C26 1.470(3)
C1 C9 1.404(3)
C2 C3 1.368(3)
C2 C7 1.380(3)
C3 C4 1.382(3)
C3 H3 0.9500
C4 C5 1.390(3)
C4 H4 0.9500
C5 C6 1.381(3)
C5 H5 0.9500
C6 C7 1.387(3)
C6 H6 0.9500
C8 C13 1.384(3)
C8 C9 1.412(3)
C9 C10 1.402(3)
C10 C11 1.367(3)
C10 H10 0.9500
C11 C12 1.424(3)
C11 H11 0.9500
C12 C13 1.409(3)
C13 H13 0.9500
C14 C19 1.397(3)
C14 C15 1.397(3)
C14 B1 1.610(3)
C15 C16 1.383(3)
C15 H15 0.9500
C16 C17 1.384(3)
C16 H16 0.9500
C17 C18 1.375(3)
C17 H17 0.9500
C18 C19 1.389(3)
C18 H18 0.9500
C19 H19 0.9500
C20 C25 1.395(3)
C20 C21 1.402(3)
C20 B1 1.611(3)
C21 C22 1.379(3)
C21 H21 0.9500
C22 C23 1.371(3)
C22 H22 0.9500
C23 C24 1.375(3)
C23 H23 0.9500
C24 C25 1.386(3)
C24 H24 0.9500
C25 H25 0.9500
C26 C27 1.522(3)
C26 H26A 0.9900
C26 H26B 0.9900
C27 H27A 0.9800
C27 H27B 0.9800
C27 H33C 0.9800
C28 C29 1.515(4)
C28 H28A 0.9900
C28 H28B 0.9900
C29 H29A 0.9800
C29 H29B 0.9800
C29 H29C 0.9800

loop_
_geom_torsion_atom_site_label_1
_geom_torsion_atom_site_label_2
_geom_torsion_atom_site_label_3
_geom_torsion_atom_site_label_4
_geom_torsion
C7 N1 C1 O2 0.3(2)
B1 N1 C1 O2 175.47(17)
C7 N1 C1 C9 -179.5(2)
B1 N1 C1 C9 -4.3(3)
C2 O2 C1 N1 -0.5(2)
C2 O2 C1 C9 179.24(19)
C1 O2 C2 C3 -179.7(2)
C1 O2 C2 C7 0.6(2)
C7 C2 C3 C4 0.2(4)
O2 C2 C3 C4 -179.4(2)
C2 C3 C4 C5 0.8(4)
C3 C4 C5 C6 -0.8(4)
C4 C5 C6 C7 -0.3(3)
C3 C2 C7 C6 -1.3(3)
O2 C2 C7 C6 178.41(18)
C3 C2 C7 N1 179.8(2)
O2 C2 C7 N1 -0.5(2)
C5 C6 C7 C2 1.3(3)
C5 C6 C7 N1 179.8(2)
C1 N1 C7 C2 0.1(2)
B1 N1 C7 C2 -174.5(2)
C1 N1 C7 C6 -178.5(2)
B1 N1 C7 C6 6.9(4)
B1 O1 C8 C13 -166.7(2)
B1 O1 C8 C9 15.5(3)
N1 C1 C9 C10 178.5(2)
O2 C1 C9 C10 -1.3(3)
N1 C1 C9 C8 -1.4(3)
O2 C1 C9 C8 178.85(19)
O1 C8 C9 C10 176.54(19)
C13 C8 C9 C10 -1.2(3)
O1 C8 C9 C1 -3.6(3)
C13 C8 C9 C1 178.65(19)
C1 C9 C10 C11 -179.8(2)
C8 C9 C10 C11 0.1(3)
C9 C10 C11 C12 1.5(4)
C28 N2 C12 C13 3.2(3)
C26 N2 C12 C13 -170.0(2)
C28 N2 C12 C11 -176.5(2)
C26 N2 C12 C11 10.2(3)
C10 C11 C12 N2 178.0(2)
C10 C11 C12 C13 -1.8(3)
O1 C8 C13 C12 -176.97(19)
C9 C8 C13 C12 0.9(3)
N2 C12 C13 C8 -179.1(2)
C11 C12 C13 C8 0.6(3)
C19 C14 C15 C16 -0.4(3)
B1 C14 C15 C16 -176.6(2)
C14 C15 C16 C17 0.4(3)
C15 C16 C17 C18 0.0(3)
C16 C17 C18 C19 -0.3(3)
C17 C18 C19 C14 0.2(3)
C15 C14 C19 C18 0.1(3)
B1 C14 C19 C18 176.23(19)
C25 C20 C21 C22 -1.1(3)
B1 C20 C21 C22 175.3(2)
C20 C21 C22 C23 -0.6(4)
C21 C22 C23 C24 1.5(4)
C22 C23 C24 C25 -0.7(4)
C23 C24 C25 C20 -1.2(4)
C21 C20 C25 C24 2.0(3)
B1 C20 C25 C24 -174.6(2)
C12 N2 C26 C27 71.5(3)
C28 N2 C26 C27 -102.0(3)
C12 N2 C28 C29 -84.2(3)
C26 N2 C28 C29 89.3(3)
C8 O1 B1 C14 -134.2(2)
C8 O1 B1 C20 96.9(2)
C8 O1 B1 N1 -18.5(3)
C19 C14 B1 O1 -100.7(2)
C15 C14 B1 O1 75.2(2)
C19 C14 B1 C20 24.7(3)
C15 C14 B1 C20 -159.43(18)
C19 C14 B1 N1 145.25(19)
C15 C14 B1 N1 -38.8(2)
C25 C20 B1 O1 -18.3(3)
C21 C20 B1 O1 165.45(19)
C25 C20 B1 C14 -142.48(19)
C21 C20 B1 C14 41.2(3)
C25 C20 B1 N1 96.3(2)
C21 C20 B1 N1 -80.0(2)
C1 N1 B1 O1 12.6(3)
C7 N1 B1 O1 -173.48(18)
C1 N1 B1 C14 128.32(19)
C7 N1 B1 C14 -57.8(3)
C1 N1 B1 C20 -105.2(2)
C7 N1 B1 C20 68.7(3)
